data_4064804
loop_
_publ_author_name
'Hirano, Masafumi'
'Tatesawa, Shin-ya'
'Yabukami, Minoru'
'Ishihara, Yoko'
'Hara, Yusuke'
'Komine, Nobuyuki'
'Komiya, Sanshiro'

_publ_section_title
;
 Carbon--Hydrogen Bond Cleavage Reaction in Four-Coordinate
 (2,6-Dimethylbenzenethiolato)platinum(II) Complexes. Dramatic
 Acceleration by Thiolato Hydrogen Acceptor
;
_journal_issue 19
_journal_name_full Organometallics
_journal_page_first 5110
_journal_paper_doi 10.1021/om200345h
_journal_volume 30
_journal_year 2011
_chemical_formula_moiety 'C43 H44 P2 Pt S2 '
_chemical_formula_sum 'C43 H44 P2 Pt S2'
_chemical_formula_weight 881.98
_space_group_IT_number 14
_symmetry_cell_setting monoclinic
_symmetry_Int_Tables_number 14
_symmetry_space_group_name_Hall '-P 2yab'
_symmetry_space_group_name_H-M 'P 1 21/a 1'
_cell_angle_alpha 90.0000
_cell_angle_beta 103.291(10)
_cell_angle_gamma 90.0000
_cell_formula_units_Z 4
_cell_length_a 18.870(3)
_cell_length_b 18.146(3)
_cell_length_c 11.1925(13)
_cell_measurement_reflns_used 25
_cell_measurement_temperature 200.0
_cell_measurement_theta_max 17.0
_cell_measurement_theta_min 15.1
_cell_volume 3729.8(10)
_computing_cell_refinement WinAFC
_computing_data_collection WinAFC
_computing_data_reduction CrystalStructure
_computing_publication_material 'CrystalStructure 3.8'
_computing_structure_refinement CRYSTALS
_computing_structure_solution SIR92
_diffrn_measured_fraction_theta_full 0.999
_diffrn_measured_fraction_theta_max 0.999
_diffrn_measurement_device_type 'Rigaku AFC7R'
_diffrn_measurement_method \w-2\q
_diffrn_radiation_type 'Mo K\a'
_diffrn_radiation_wavelength 0.71069
_diffrn_reflns_av_R_equivalents 0.022
_diffrn_reflns_limit_h_max 24
_diffrn_reflns_limit_h_min -13
_diffrn_reflns_limit_k_max 23
_diffrn_reflns_limit_k_min 0
_diffrn_reflns_limit_l_max 14
_diffrn_reflns_limit_l_min -14
_diffrn_reflns_number 10197
_diffrn_reflns_theta_full 27.50
_diffrn_reflns_theta_max 27.50
_diffrn_standards_decay_% 0.00
_diffrn_standards_interval_count 0
_diffrn_standards_number 3
_exptl_absorpt_coefficient_mu 3.975
_exptl_absorpt_correction_T_max 0.551
_exptl_absorpt_correction_T_min 0.346
_exptl_absorpt_correction_type psi-scan
_exptl_absorpt_process_details '(North, Phillips & Mathews, 1968)'
_exptl_crystal_colour 'pale yellow'
_exptl_crystal_density_diffrn 1.571
_exptl_crystal_density_method 'not measured'
_exptl_crystal_description prismatic
_exptl_crystal_F_000 1768.00
_exptl_crystal_size_max 0.43
_exptl_crystal_size_mid 0.15
_exptl_crystal_size_min 0.15
_refine_diff_density_max 1.57
_refine_diff_density_min -2.40
_refine_ls_extinction_method none
_refine_ls_goodness_of_fit_ref 0.564
_refine_ls_hydrogen_treatment refall
_refine_ls_number_parameters 477
_refine_ls_number_reflns 7948
_refine_ls_R_factor_gt 0.0300
_refine_ls_shift/su_max 0.0000
_refine_ls_structure_factor_coef Fsqd
_refine_ls_weighting_details 'w = 1/[0.0010Fo^2^ + 3.0000\s(Fo^2^) + 0.5000]/(4Fo^2^)'
_refine_ls_weighting_scheme calc
_refine_ls_wR_factor_ref 0.0725
_reflns_number_gt 7946
_reflns_number_total 8569
_reflns_threshold_expression F^2^>2.0\s(F^2^)
_cod_data_source_file om200345h_si_003.cif
_cod_data_source_block '_Compound-4e'
_cod_original_cell_volume 3729.9(9)
_cod_original_formula_sum 'C43 H44 P2 Pt S2 '
_cod_database_code 4064804

loop_
_symmetry_equiv_pos_site_id
_symmetry_equiv_pos_as_xyz
1 +X,+Y,+Z
2 1/2-X,1/2+Y,-Z
3 -X,-Y,-Z
4 1/2+X,1/2-Y,+Z

loop_
_atom_site_label
_atom_site_type_symbol
_atom_site_fract_x
_atom_site_fract_y
_atom_site_fract_z
_atom_site_U_iso_or_equiv
_atom_site_adp_type
_atom_site_occupancy
_atom_site_symmetry_multiplicity
_atom_site_calc_flag
_atom_site_refinement_flags
Pt(1) Pt 0.809330(10) 0.290400(10) 0.295480(10) 0.01910(3) Uani 1.00 1 d .
S(1) S 0.81673(6) 0.39805(7) 0.18064(11) 0.0332(3) Uani 1.00 1 d .
S(2) S 0.93594(6) 0.30233(6) 0.37938(11) 0.0299(2) Uani 1.00 1 d .
P(1) P 0.69212(5) 0.28411(6) 0.18445(10) 0.0221(2) Uani 1.00 1 d .
P(2) P 0.79095(6) 0.19862(6) 0.42267(10) 0.0220(2) Uani 1.00 1 d .
C(1) C 0.9037(2) 0.4402(2) 0.2211(3) 0.0251(10) Uani 1.00 1 d .
C(2) C 0.9529(2) 0.4318(2) 0.1446(3) 0.0271(11) Uani 1.00 1 d .
C(3) C 1.0175(2) 0.4713(2) 0.1698(4) 0.0328(12) Uani 1.00 1 d .
C(4) C 1.0342(2) 0.5176(2) 0.2688(4) 0.0361(13) Uani 1.00 1 d .
C(5) C 0.9866(2) 0.5264(2) 0.3440(4) 0.0340(12) Uani 1.00 1 d .
C(6) C 0.9208(2) 0.4878(2) 0.3218(3) 0.0278(11) Uani 1.00 1 d .
C(7) C 0.9344(3) 0.3820(3) 0.0342(4) 0.0467(16) Uani 1.00 1 d .
C(8) C 0.8703(2) 0.4978(3) 0.4067(4) 0.0412(14) Uani 1.00 1 d .
C(9) C 0.9807(2) 0.2167(2) 0.4170(4) 0.0262(11) Uani 1.00 1 d .
C(10) C 0.9726(2) 0.1578(2) 0.3330(5) 0.0401(14) Uani 1.00 1 d .
C(11) C 1.0075(3) 0.0914(3) 0.3693(6) 0.0573(19) Uani 1.00 1 d .
C(12) C 1.0534(3) 0.0843(3) 0.4826(7) 0.062(2) Uani 1.00 1 d .
C(13) C 1.0674(2) 0.1439(3) 0.5602(5) 0.0500(16) Uani 1.00 1 d .
C(14) C 1.0311(2) 0.2107(2) 0.5304(4) 0.0314(12) Uani 1.00 1 d .
C(15) C 0.9320(2) 0.1666(3) 0.2007(5) 0.0599(19) Uani 1.00 1 d .
C(16) C 1.0471(2) 0.2734(2) 0.6178(4) 0.0429(15) Uani 1.00 1 d .
C(17) C 0.6534(2) 0.3704(2) 0.1181(4) 0.0296(11) Uani 1.00 1 d .
C(18) C 0.6272(2) 0.3819(2) -0.0065(4) 0.0386(13) Uani 1.00 1 d .
C(19) C 0.5991(2) 0.4503(3) -0.0486(5) 0.0526(17) Uani 1.00 1 d .
C(20) C 0.5958(3) 0.5064(3) 0.0334(6) 0.0564(19) Uani 1.00 1 d .
C(21) C 0.6212(3) 0.4947(3) 0.1554(5) 0.0572(19) Uani 1.00 1 d .
C(22) C 0.6494(2) 0.4279(2) 0.1986(4) 0.0403(14) Uani 1.00 1 d .
C(23) C 0.6884(2) 0.2219(2) 0.0558(3) 0.0265(11) Uani 1.00 1 d .
C(24) C 0.6345(2) 0.1685(2) 0.0225(4) 0.0399(14) Uani 1.00 1 d .
C(25) C 0.6376(3) 0.1181(3) -0.0685(5) 0.0539(17) Uani 1.00 1 d .
C(26) C 0.6932(3) 0.1209(3) -0.1282(5) 0.0613(19) Uani 1.00 1 d .
C(27) C 0.7459(3) 0.1742(3) -0.0984(5) 0.0545(18) Uani 1.00 1 d .
C(28) C 0.7439(2) 0.2247(2) -0.0065(4) 0.0380(13) Uani 1.00 1 d .
C(29) C 0.6217(2) 0.2546(2) 0.2620(4) 0.0281(11) Uani 1.00 1 d .
C(30) C 0.6376(2) 0.1878(2) 0.3462(4) 0.0291(11) Uani 1.00 1 d .
C(31) C 0.7000(2) 0.2023(2) 0.4567(3) 0.0282(11) Uani 1.00 1 d .
C(32) C 0.8481(2) 0.2053(2) 0.5764(3) 0.0273(11) Uani 1.00 1 d .
C(33) C 0.9001(2) 0.1540(2) 0.6302(4) 0.0346(12) Uani 1.00 1 d .
C(34) C 0.9401(2) 0.1642(3) 0.7505(5) 0.0470(15) Uani 1.00 1 d .
C(35) C 0.9288(3) 0.2253(3) 0.8162(4) 0.0521(17) Uani 1.00 1 d .
C(36) C 0.8795(3) 0.2778(3) 0.7626(5) 0.0533(17) Uani 1.00 1 d .
C(37) C 0.8400(2) 0.2681(2) 0.6436(4) 0.0413(14) Uani 1.00 1 d .
C(38) C 0.7889(2) 0.1019(2) 0.3752(4) 0.0250(10) Uani 1.00 1 d .
C(39) C 0.7823(2) 0.0852(2) 0.2526(4) 0.0330(12) Uani 1.00 1 d .
C(40) C 0.7673(2) 0.0134(2) 0.2102(5) 0.0423(14) Uani 1.00 1 d .
C(41) C 0.7591(2) -0.0417(2) 0.2904(5) 0.0461(15) Uani 1.00 1 d .
C(42) C 0.7657(2) -0.0261(2) 0.4131(5) 0.0414(14) Uani 1.00 1 d .
C(43) C 0.7800(2) 0.0457(2) 0.4554(4) 0.0320(12) Uani 1.00 1 d .
H(1) H 1.0502 0.4662 0.1173 0.040 Uiso 1.00 1 c R
H(2) H 1.0791 0.5437 0.2858 0.042 Uiso 1.00 1 c R
H(3) H 0.9981 0.5591 0.4120 0.038 Uiso 1.00 1 c R
H(4) H 0.9506 0.3333 0.0565 0.057 Uiso 1.00 1 c R
H(5) H 0.9575 0.3998 -0.0271 0.057 Uiso 1.00 1 c R
H(6) H 0.8831 0.3818 0.0031 0.057 Uiso 1.00 1 c R
H(7) H 0.8374 0.5369 0.3778 0.050 Uiso 1.00 1 c R
H(8) H 0.8980 0.5091 0.4867 0.050 Uiso 1.00 1 c R
H(9) H 0.8437 0.4536 0.4094 0.050 Uiso 1.00 1 c R
H(10) H 0.9993 0.0505 0.3148 0.071 Uiso 1.00 1 c R
H(11) H 1.0757 0.0382 0.5079 0.077 Uiso 1.00 1 c R
H(12) H 1.1026 0.1398 0.6358 0.059 Uiso 1.00 1 c R
H(13) H 0.8820 0.1556 0.1930 0.073 Uiso 1.00 1 c R
H(14) H 0.9517 0.1343 0.1498 0.073 Uiso 1.00 1 c R
H(15) H 0.9370 0.2161 0.1763 0.073 Uiso 1.00 1 c R
H(16) H 1.0861 0.3015 0.6008 0.051 Uiso 1.00 1 c R
H(17) H 1.0603 0.2554 0.6996 0.051 Uiso 1.00 1 c R
H(18) H 1.0051 0.3036 0.6083 0.051 Uiso 1.00 1 c R
H(19) H 0.6285 0.3430 -0.0627 0.044 Uiso 1.00 1 c R
H(20) H 0.5822 0.4588 -0.1342 0.060 Uiso 1.00 1 c R
H(21) H 0.5759 0.5529 0.0045 0.068 Uiso 1.00 1 c R
H(22) H 0.6189 0.5333 0.2117 0.070 Uiso 1.00 1 c R
H(23) H 0.6666 0.4201 0.2843 0.048 Uiso 1.00 1 c R
H(24) H 0.5952 0.1674 0.0623 0.048 Uiso 1.00 1 c R
H(25) H 0.6012 0.0810 -0.0890 0.064 Uiso 1.00 1 c R
H(26) H 0.6952 0.0861 -0.1908 0.076 Uiso 1.00 1 c R
H(27) H 0.7841 0.1766 -0.1407 0.068 Uiso 1.00 1 c R
H(28) H 0.7805 0.2615 0.0141 0.046 Uiso 1.00 1 c R
H(29) H 0.6124 0.2946 0.3110 0.034 Uiso 1.00 1 c R
H(30) H 0.5791 0.2443 0.2003 0.034 Uiso 1.00 1 c R
H(31) H 0.5952 0.1748 0.3733 0.036 Uiso 1.00 1 c R
H(32) H 0.6511 0.1482 0.3005 0.036 Uiso 1.00 1 c R
H(33) H 0.6982 0.1662 0.5174 0.035 Uiso 1.00 1 c R
H(34) H 0.6934 0.2498 0.4879 0.035 Uiso 1.00 1 c R
H(35) H 0.9084 0.1120 0.5846 0.040 Uiso 1.00 1 c R
H(36) H 0.9751 0.1285 0.7878 0.054 Uiso 1.00 1 c R
H(37) H 0.9552 0.2310 0.8988 0.061 Uiso 1.00 1 c R
H(38) H 0.8727 0.3209 0.8069 0.063 Uiso 1.00 1 c R
H(39) H 0.8062 0.3047 0.6059 0.049 Uiso 1.00 1 c R
H(40) H 0.7876 0.1234 0.1973 0.040 Uiso 1.00 1 c R
H(41) H 0.7630 0.0022 0.1259 0.051 Uiso 1.00 1 c R
H(42) H 0.7489 -0.0906 0.2611 0.055 Uiso 1.00 1 c R
H(43) H 0.7603 -0.0643 0.4683 0.049 Uiso 1.00 1 c R
H(44) H 0.7837 0.0570 0.5395 0.039 Uiso 1.00 1 c R

loop_
_atom_site_aniso_label
_atom_site_aniso_U_11
_atom_site_aniso_U_22
_atom_site_aniso_U_33
_atom_site_aniso_U_12
_atom_site_aniso_U_13
_atom_site_aniso_U_23
Pt(1) 0.01781(8) 0.01893(8) 0.01974(8) -0.00130(7) 0.00261(6) 0.00058(7)
S(1) 0.0263(5) 0.0314(6) 0.0369(6) -0.0065(4) -0.0028(4) 0.0131(5)
S(2) 0.0205(5) 0.0239(5) 0.0413(6) -0.0027(4) -0.0013(4) 0.0069(5)
P(1) 0.0188(5) 0.0233(5) 0.0233(5) -0.0007(4) 0.0028(4) -0.0004(4)
P(2) 0.0209(5) 0.0213(5) 0.0239(5) 0.0000(4) 0.0055(4) 0.0010(4)
C(1) 0.023(2) 0.024(2) 0.027(2) -0.0029(17) 0.0029(17) 0.0074(18)
C(2) 0.033(2) 0.025(2) 0.023(2) 0.0031(19) 0.0068(18) 0.0025(18)
C(3) 0.029(2) 0.038(2) 0.034(2) 0.005(2) 0.0112(19) 0.011(2)
C(4) 0.028(2) 0.040(2) 0.037(2) -0.010(2) -0.000(2) 0.009(2)
C(5) 0.040(2) 0.028(2) 0.028(2) -0.003(2) -0.005(2) -0.0014(19)
C(6) 0.033(2) 0.028(2) 0.022(2) 0.0049(19) 0.0050(18) 0.0071(18)
C(7) 0.060(3) 0.044(3) 0.038(2) -0.003(2) 0.016(2) -0.009(2)
C(8) 0.045(2) 0.051(3) 0.029(2) 0.008(2) 0.012(2) 0.004(2)
C(9) 0.0182(19) 0.024(2) 0.037(2) -0.0020(17) 0.0080(17) 0.0036(19)
C(10) 0.023(2) 0.043(3) 0.058(3) -0.010(2) 0.017(2) -0.014(2)
C(11) 0.043(3) 0.030(2) 0.106(5) -0.005(2) 0.030(3) -0.018(3)
C(12) 0.041(3) 0.027(2) 0.123(6) 0.012(2) 0.028(3) 0.012(3)
C(13) 0.027(2) 0.050(3) 0.070(4) 0.008(2) 0.006(2) 0.026(3)
C(14) 0.020(2) 0.033(2) 0.040(2) -0.0002(19) 0.0057(18) 0.008(2)
C(15) 0.040(3) 0.084(4) 0.058(3) -0.016(3) 0.016(2) -0.033(3)
C(16) 0.040(2) 0.053(3) 0.034(2) -0.004(2) 0.004(2) 0.002(2)
C(17) 0.019(2) 0.031(2) 0.037(2) 0.0015(18) 0.0038(17) 0.005(2)
C(18) 0.035(2) 0.041(2) 0.035(2) 0.003(2) -0.002(2) 0.008(2)
C(19) 0.041(3) 0.061(3) 0.047(3) -0.000(2) -0.007(2) 0.027(3)
C(20) 0.049(3) 0.043(3) 0.076(4) 0.017(2) 0.014(3) 0.026(3)
C(21) 0.069(4) 0.040(3) 0.065(4) 0.019(3) 0.021(3) 0.007(3)
C(22) 0.051(3) 0.032(2) 0.036(2) 0.012(2) 0.007(2) 0.004(2)
C(23) 0.022(2) 0.031(2) 0.024(2) -0.0013(18) 0.0010(16) -0.0055(18)
C(24) 0.033(2) 0.048(3) 0.039(2) -0.011(2) 0.007(2) -0.013(2)
C(25) 0.053(3) 0.057(3) 0.051(3) -0.025(2) 0.009(2) -0.023(2)
C(26) 0.062(3) 0.069(4) 0.059(3) -0.020(3) 0.026(3) -0.039(3)
C(27) 0.053(3) 0.071(4) 0.048(3) -0.021(3) 0.027(2) -0.028(3)
C(28) 0.034(2) 0.044(3) 0.037(2) -0.011(2) 0.011(2) -0.011(2)
C(29) 0.022(2) 0.031(2) 0.032(2) -0.0003(18) 0.0070(18) 0.001(2)
C(30) 0.022(2) 0.029(2) 0.039(2) -0.0011(18) 0.0135(19) 0.002(2)
C(31) 0.025(2) 0.033(2) 0.030(2) 0.0053(19) 0.0123(18) 0.0028(19)
C(32) 0.029(2) 0.029(2) 0.024(2) -0.0046(19) 0.0065(17) 0.0051(19)
C(33) 0.031(2) 0.031(2) 0.039(2) -0.004(2) 0.003(2) 0.008(2)
C(34) 0.039(2) 0.049(3) 0.047(3) -0.006(2) -0.003(2) 0.022(2)
C(35) 0.055(3) 0.073(4) 0.024(2) -0.022(3) 0.002(2) 0.004(2)
C(36) 0.065(3) 0.058(3) 0.035(3) -0.007(3) 0.007(2) -0.014(2)
C(37) 0.048(3) 0.041(3) 0.033(2) 0.005(2) 0.004(2) -0.005(2)
C(38) 0.0172(19) 0.021(2) 0.038(2) 0.0004(16) 0.0093(17) 0.0019(18)
C(39) 0.028(2) 0.032(2) 0.040(2) 0.003(2) 0.009(2) -0.001(2)
C(40) 0.037(2) 0.041(3) 0.050(3) 0.002(2) 0.011(2) -0.017(2)
C(41) 0.038(2) 0.025(2) 0.073(4) -0.005(2) 0.009(2) -0.004(2)
C(42) 0.035(2) 0.026(2) 0.060(3) -0.001(2) 0.005(2) 0.008(2)
C(43) 0.031(2) 0.026(2) 0.040(2) -0.0025(19) 0.012(2) 0.006(2)

loop_
_atom_type_symbol
_atom_type_description
_atom_type_scat_dispersion_real
_atom_type_scat_dispersion_imag
_atom_type_scat_source
C C 0.003 0.002
;
International Tables for Crystallography
(1992, Vol. C, Tables 4.2.6.8 and 6.1.1.4)
;
H H 0.000 0.000
;
International Tables for Crystallography
(1992, Vol. C, Table 6.1.1.4)
;
P P 0.102 0.094
;
International Tables for Crystallography
(1992, Vol. C, Tables 4.2.6.8 and 6.1.1.4)
;
S S 0.125 0.123
;
International Tables for Crystallography
(1992, Vol. C, Tables 4.2.6.8 and 6.1.1.4)
;
Pt Pt -1.703 8.390
;
International Tables for Crystallography
(1992, Vol. C, Tables 4.2.6.8 and 6.1.1.4)
;

loop_
_geom_angle_atom_site_label_1
_geom_angle_atom_site_label_2
_geom_angle_atom_site_label_3
_geom_angle
_geom_angle_publ_flag
S(1) Pt(1) S(2) 87.69(3) yes
S(1) Pt(1) P(1) 85.18(3) yes
S(1) Pt(1) P(2) 170.41(4) yes
S(2) Pt(1) P(1) 170.41(4) yes
S(2) Pt(1) P(2) 95.98(3) yes
P(1) Pt(1) P(2) 92.07(3) yes
Pt(1) S(1) C(1) 112.66(14) yes
Pt(1) S(2) C(9) 113.33(13) yes
Pt(1) P(1) C(17) 115.44(13) yes
Pt(1) P(1) C(23) 108.64(13) yes
Pt(1) P(1) C(29) 118.50(13) yes
C(17) P(1) C(23) 105.8(2) yes
C(17) P(1) C(29) 100.3(2) yes
C(23) P(1) C(29) 107.1(2) yes
Pt(1) P(2) C(31) 112.78(14) yes
Pt(1) P(2) C(32) 113.76(15) yes
Pt(1) P(2) C(38) 121.17(15) yes
C(31) P(2) C(32) 100.4(2) yes
C(31) P(2) C(38) 97.8(2) yes
C(32) P(2) C(38) 107.93(19) yes
S(1) C(1) C(2) 119.9(3) yes
S(1) C(1) C(6) 120.0(3) yes
C(2) C(1) C(6) 119.7(3) yes
C(1) C(2) C(3) 119.5(3) yes
C(1) C(2) C(7) 120.2(4) yes
C(3) C(2) C(7) 120.3(4) yes
C(2) C(3) C(4) 120.7(4) yes
C(3) C(4) C(5) 120.3(4) yes
C(4) C(5) C(6) 120.9(4) yes
C(1) C(6) C(5) 118.9(4) yes
C(1) C(6) C(8) 121.5(4) yes
C(5) C(6) C(8) 119.6(3) yes
S(2) C(9) C(10) 122.2(3) yes
S(2) C(9) C(14) 118.0(3) yes
C(10) C(9) C(14) 119.5(4) yes
C(9) C(10) C(11) 119.4(4) yes
C(9) C(10) C(15) 121.9(4) yes
C(11) C(10) C(15) 118.6(5) yes
C(10) C(11) C(12) 120.7(5) yes
C(11) C(12) C(13) 120.1(5) yes
C(12) C(13) C(14) 121.3(4) yes
C(9) C(14) C(13) 118.5(4) yes
C(9) C(14) C(16) 121.9(4) yes
C(13) C(14) C(16) 119.6(4) yes
P(1) C(17) C(18) 124.0(3) yes
P(1) C(17) C(22) 117.3(3) yes
C(18) C(17) C(22) 118.7(4) yes
C(17) C(18) C(19) 119.8(4) yes
C(18) C(19) C(20) 120.3(5) yes
C(19) C(20) C(21) 119.7(5) yes
C(20) C(21) C(22) 120.9(5) yes
C(17) C(22) C(21) 120.7(4) yes
P(1) C(23) C(24) 122.5(3) yes
P(1) C(23) C(28) 118.6(3) yes
C(24) C(23) C(28) 118.7(4) yes
C(23) C(24) C(25) 120.5(5) yes
C(24) C(25) C(26) 120.2(5) yes
C(25) C(26) C(27) 120.2(5) yes
C(26) C(27) C(28) 120.3(5) yes
C(23) C(28) C(27) 120.2(4) yes
P(1) C(29) C(30) 117.7(3) yes
C(29) C(30) C(31) 111.9(3) yes
P(2) C(31) C(30) 114.2(3) yes
P(2) C(32) C(33) 125.1(3) yes
P(2) C(32) C(37) 116.9(3) yes
C(33) C(32) C(37) 118.0(3) yes
C(32) C(33) C(34) 120.2(4) yes
C(33) C(34) C(35) 120.4(4) yes
C(34) C(35) C(36) 120.1(4) yes
C(35) C(36) C(37) 119.6(5) yes
C(32) C(37) C(36) 121.6(4) yes
P(2) C(38) C(39) 119.3(3) yes
P(2) C(38) C(43) 120.8(3) yes
C(39) C(38) C(43) 118.7(4) yes
C(38) C(39) C(40) 120.6(4) yes
C(39) C(40) C(41) 120.1(5) yes
C(40) C(41) C(42) 120.2(4) yes
C(41) C(42) C(43) 119.8(4) yes
C(38) C(43) C(42) 120.6(4) yes
C(2) C(3) H(1) 119.4 no
C(4) C(3) H(1) 119.9 no
C(3) C(4) H(2) 119.8 no
C(5) C(4) H(2) 119.8 no
C(4) C(5) H(3) 120.1 no
C(6) C(5) H(3) 119.0 no
C(2) C(7) H(4) 110.0 no
C(2) C(7) H(5) 109.3 no
C(2) C(7) H(6) 109.1 no
H(4) C(7) H(5) 109.5 no
H(4) C(7) H(6) 109.5 no
H(5) C(7) H(6) 109.5 no
C(6) C(8) H(7) 109.5 no
C(6) C(8) H(8) 109.3 no
C(6) C(8) H(9) 109.6 no
H(7) C(8) H(8) 109.5 no
H(7) C(8) H(9) 109.5 no
H(8) C(8) H(9) 109.5 no
C(10) C(11) H(10) 119.5 no
C(12) C(11) H(10) 119.8 no
C(11) C(12) H(11) 120.2 no
C(13) C(12) H(11) 119.7 no
C(12) C(13) H(12) 119.6 no
C(14) C(13) H(12) 119.1 no
C(10) C(15) H(13) 109.6 no
C(10) C(15) H(14) 110.1 no
C(10) C(15) H(15) 108.7 no
H(13) C(15) H(14) 109.5 no
H(13) C(15) H(15) 109.5 no
H(14) C(15) H(15) 109.5 no
C(14) C(16) H(16) 109.3 no
C(14) C(16) H(17) 109.9 no
C(14) C(16) H(18) 109.2 no
H(16) C(16) H(17) 109.5 no
H(16) C(16) H(18) 109.5 no
H(17) C(16) H(18) 109.5 no
C(17) C(18) H(19) 119.9 no
C(19) C(18) H(19) 120.3 no
C(18) C(19) H(20) 120.1 no
C(20) C(19) H(20) 119.6 no
C(19) C(20) H(21) 120.1 no
C(21) C(20) H(21) 120.2 no
C(20) C(21) H(22) 119.6 no
C(22) C(21) H(22) 119.5 no
C(17) C(22) H(23) 119.1 no
C(21) C(22) H(23) 120.2 no
C(23) C(24) H(24) 119.4 no
C(25) C(24) H(24) 120.1 no
C(24) C(25) H(25) 119.7 no
C(26) C(25) H(25) 120.1 no
C(25) C(26) H(26) 120.0 no
C(27) C(26) H(26) 119.9 no
C(26) C(27) H(27) 120.2 no
C(28) C(27) H(27) 119.6 no
C(23) C(28) H(28) 119.7 no
C(27) C(28) H(28) 120.1 no
P(1) C(29) H(29) 107.5 no
P(1) C(29) H(30) 107.4 no
C(30) C(29) H(29) 106.7 no
C(30) C(29) H(30) 107.9 no
H(29) C(29) H(30) 109.5 no
C(29) C(30) H(31) 109.5 no
C(29) C(30) H(32) 108.0 no
C(31) C(30) H(31) 109.6 no
C(31) C(30) H(32) 108.4 no
H(31) C(30) H(32) 109.5 no
P(2) C(31) H(33) 108.2 no
P(2) C(31) H(34) 108.5 no
C(30) C(31) H(33) 108.3 no
C(30) C(31) H(34) 108.1 no
H(33) C(31) H(34) 109.5 no
C(32) C(33) H(35) 119.6 no
C(34) C(33) H(35) 120.2 no
C(33) C(34) H(36) 120.1 no
C(35) C(34) H(36) 119.5 no
C(34) C(35) H(37) 119.9 no
C(36) C(35) H(37) 120.0 no
C(35) C(36) H(38) 120.3 no
C(37) C(36) H(38) 120.1 no
C(32) C(37) H(39) 118.6 no
C(36) C(37) H(39) 119.8 no
C(38) C(39) H(40) 119.2 no
C(40) C(39) H(40) 120.2 no
C(39) C(40) H(41) 120.2 no
C(41) C(40) H(41) 119.7 no
C(40) C(41) H(42) 119.9 no
C(42) C(41) H(42) 120.0 no
C(41) C(42) H(43) 119.9 no
C(43) C(42) H(43) 120.2 no
C(38) C(43) H(44) 119.1 no
C(42) C(43) H(44) 120.3 no

loop_
_geom_bond_atom_site_label_1
_geom_bond_atom_site_label_2
_geom_bond_distance
_geom_bond_publ_flag
Pt(1) S(1) 2.3601(12) yes
Pt(1) S(2) 2.3675(10) yes
Pt(1) P(1) 2.2772(8) yes
Pt(1) P(2) 2.2688(11) yes
S(1) C(1) 1.773(4) yes
S(2) C(9) 1.773(4) yes
P(1) C(17) 1.813(4) yes
P(1) C(23) 1.818(4) yes
P(1) C(29) 1.827(4) yes
P(2) C(31) 1.842(4) yes
P(2) C(32) 1.812(4) yes
P(2) C(38) 1.831(4) yes
C(1) C(2) 1.408(6) yes
C(1) C(6) 1.398(5) yes
C(2) C(3) 1.386(6) yes
C(2) C(7) 1.506(6) yes
C(3) C(4) 1.369(6) yes
C(4) C(5) 1.375(7) yes
C(5) C(6) 1.396(6) yes
C(6) C(8) 1.503(7) yes
C(9) C(10) 1.408(7) yes
C(9) C(14) 1.404(5) yes
C(10) C(11) 1.390(7) yes
C(10) C(15) 1.510(7) yes
C(11) C(12) 1.366(9) yes
C(12) C(13) 1.375(8) yes
C(13) C(14) 1.394(7) yes
C(14) C(16) 1.485(6) yes
C(17) C(18) 1.384(6) yes
C(17) C(22) 1.391(7) yes
C(18) C(19) 1.389(7) yes
C(19) C(20) 1.381(8) yes
C(20) C(21) 1.355(8) yes
C(21) C(22) 1.367(7) yes
C(23) C(24) 1.392(6) yes
C(23) C(28) 1.386(7) yes
C(24) C(25) 1.381(7) yes
C(25) C(26) 1.368(9) yes
C(26) C(27) 1.372(8) yes
C(27) C(28) 1.385(7) yes
C(29) C(30) 1.522(6) yes
C(30) C(31) 1.521(5) yes
C(32) C(33) 1.385(6) yes
C(32) C(37) 1.393(7) yes
C(33) C(34) 1.397(6) yes
C(34) C(35) 1.374(8) yes
C(35) C(36) 1.371(8) yes
C(36) C(37) 1.380(7) yes
C(38) C(39) 1.383(6) yes
C(38) C(43) 1.395(6) yes
C(39) C(40) 1.393(7) yes
C(40) C(41) 1.377(8) yes
C(41) C(42) 1.380(8) yes
C(42) C(43) 1.391(6) yes
C(3) H(1) 0.950 no
C(4) H(2) 0.950 no
C(5) H(3) 0.950 no
C(7) H(4) 0.950 no
C(7) H(5) 0.950 no
C(7) H(6) 0.950 no
C(8) H(7) 0.950 no
C(8) H(8) 0.950 no
C(8) H(9) 0.950 no
C(11) H(10) 0.950 no
C(12) H(11) 0.950 no
C(13) H(12) 0.950 no
C(15) H(13) 0.950 no
C(15) H(14) 0.950 no
C(15) H(15) 0.950 no
C(16) H(16) 0.950 no
C(16) H(17) 0.950 no
C(16) H(18) 0.950 no
C(18) H(19) 0.950 no
C(19) H(20) 0.950 no
C(20) H(21) 0.950 no
C(21) H(22) 0.950 no
C(22) H(23) 0.950 no
C(24) H(24) 0.950 no
C(25) H(25) 0.950 no
C(26) H(26) 0.950 no
C(27) H(27) 0.950 no
C(28) H(28) 0.950 no
C(29) H(29) 0.950 no
C(29) H(30) 0.950 no
C(30) H(31) 0.950 no
C(30) H(32) 0.950 no
C(31) H(33) 0.950 no
C(31) H(34) 0.950 no
C(33) H(35) 0.950 no
C(34) H(36) 0.950 no
C(35) H(37) 0.950 no
C(36) H(38) 0.950 no
C(37) H(39) 0.950 no
C(39) H(40) 0.950 no
C(40) H(41) 0.950 no
C(41) H(42) 0.950 no
C(42) H(43) 0.950 no
C(43) H(44) 0.950 no

loop_
_geom_contact_atom_site_label_1
_geom_contact_atom_site_label_2
_geom_contact_distance
_geom_contact_site_symmetry_2
Pt(1) C(1) 3.455(4) .
Pt(1) C(9) 3.474(3) .
Pt(1) C(15) 3.558(6) .
Pt(1) C(17) 3.467(3) .
Pt(1) C(23) 3.337(3) .
Pt(1) C(28) 3.528(4) .
Pt(1) C(29) 3.535(4) .
Pt(1) C(31) 3.431(4) .
Pt(1) C(32) 3.427(4) .
Pt(1) C(38) 3.578(4) .
S(1) S(2) 3.2748(15) .
S(1) P(1) 3.1388(15) .
S(1) C(2) 2.760(4) .
S(1) C(6) 2.753(4) .
S(1) C(7) 3.062(6) .
S(1) C(8) 3.086(4) .
S(1) C(17) 3.041(4) .
S(1) C(22) 3.254(5) .
S(2) S(1) 3.2748(15) .
S(2) P(2) 3.4455(16) .
S(2) C(1) 3.045(4) .
S(2) C(2) 3.593(4) .
S(2) C(6) 3.427(4) .
S(2) C(10) 2.790(5) .
S(2) C(14) 2.730(4) .
S(2) C(15) 3.163(6) .
S(2) C(16) 3.037(4) .
S(2) C(32) 3.520(4) .
P(1) S(1) 3.1388(15) .
P(1) P(2) 3.2722(14) .
P(1) C(18) 2.831(4) .
P(1) C(22) 2.745(5) .
P(1) C(24) 2.822(4) .
P(1) C(28) 2.764(5) .
P(1) C(30) 2.871(4) .
P(1) C(31) 3.362(4) .
P(2) S(2) 3.4455(16) .
P(2) P(1) 3.2722(14) .
P(2) C(29) 3.440(4) .
P(2) C(30) 2.829(4) .
P(2) C(33) 2.844(4) .
P(2) C(37) 2.740(4) .
P(2) C(39) 2.783(4) .
P(2) C(43) 2.814(4) .
C(1) Pt(1) 3.455(4) .
C(1) S(2) 3.045(4) .
C(1) C(3) 2.413(6) .
C(1) C(4) 2.778(6) .
C(1) C(5) 2.406(5) .
C(1) C(7) 2.527(7) .
C(1) C(8) 2.531(6) .
C(2) S(1) 2.760(4) .
C(2) S(2) 3.593(4) .
C(2) C(4) 2.394(6) .
C(2) C(5) 2.771(6) .
C(2) C(6) 2.427(6) .
C(3) C(1) 2.413(6) .
C(3) C(5) 2.381(7) .
C(3) C(6) 2.783(7) .
C(3) C(7) 2.509(6) .
C(4) C(1) 2.778(6) .
C(4) C(2) 2.394(6) .
C(4) C(6) 2.411(6) .
C(5) C(1) 2.406(5) .
C(5) C(2) 2.771(6) .
C(5) C(3) 2.381(7) .
C(5) C(5) 3.542(6) 3_766
C(5) C(8) 2.507(7) .
C(5) C(8) 3.436(5) 3_766
C(6) S(1) 2.753(4) .
C(6) S(2) 3.427(4) .
C(6) C(2) 2.427(6) .
C(6) C(3) 2.783(7) .
C(6) C(4) 2.411(6) .
C(7) S(1) 3.062(6) .
C(7) C(1) 2.527(7) .
C(7) C(3) 2.509(6) .
C(7) C(36) 3.526(7) 1_554
C(8) S(1) 3.086(4) .
C(8) C(1) 2.531(6) .
C(8) C(5) 2.507(7) .
C(8) C(5) 3.436(5) 3_766
C(9) Pt(1) 3.474(3) .
C(9) C(11) 2.415(7) .
C(9) C(12) 2.780(7) .
C(9) C(13) 2.405(6) .
C(9) C(15) 2.551(7) .
C(9) C(16) 2.526(6) .
C(9) C(29) 3.533(6) 4_555
C(9) C(32) 3.396(6) .
C(9) C(33) 3.312(7) .
C(10) S(2) 2.790(5) .
C(10) C(12) 2.395(7) .
C(10) C(13) 2.765(7) .
C(10) C(14) 2.429(6) .
C(10) C(29) 3.478(6) 4_555
C(11) C(9) 2.415(7) .
C(11) C(13) 2.375(8) .
C(11) C(14) 2.786(7) .
C(11) C(15) 2.494(8) .
C(12) C(9) 2.780(7) .
C(12) C(10) 2.395(7) .
C(12) C(14) 2.414(7) .
C(12) C(42) 3.507(7) 3_756
C(13) C(9) 2.405(6) .
C(13) C(10) 2.765(7) .
C(13) C(11) 2.375(8) .
C(13) C(16) 2.489(7) .
C(13) C(33) 3.429(7) .
C(13) C(34) 3.577(8) .
C(14) S(2) 2.730(4) .
C(14) C(10) 2.429(6) .
C(14) C(11) 2.786(7) .
C(14) C(12) 2.414(7) .
C(14) C(33) 3.112(7) .
C(14) C(34) 3.416(7) .
C(15) Pt(1) 3.558(6) .
C(15) S(2) 3.163(6) .
C(15) C(9) 2.551(7) .
C(15) C(11) 2.494(8) .
C(15) C(39) 3.356(7) .
C(16) S(2) 3.037(4) .
C(16) C(9) 2.526(6) .
C(16) C(13) 2.489(7) .
C(16) C(33) 3.549(7) .
C(16) C(34) 3.405(8) .
C(16) C(35) 3.599(8) .
C(17) Pt(1) 3.467(3) .
C(17) S(1) 3.041(4) .
C(17) C(19) 2.399(7) .
C(17) C(20) 2.773(7) .
C(17) C(21) 2.397(7) .
C(17) C(23) 2.897(6) .
C(17) C(28) 3.598(7) .
C(17) C(29) 2.795(6) .
C(18) P(1) 2.831(4) .
C(18) C(20) 2.402(8) .
C(18) C(21) 2.752(8) .
C(18) C(22) 2.387(7) .
C(18) C(23) 3.142(6) .
C(19) C(17) 2.399(7) .
C(19) C(21) 2.366(8) .
C(19) C(22) 2.742(7) .
C(20) C(17) 2.773(7) .
C(20) C(18) 2.402(8) .
C(20) C(20) 3.528(8) 3_665
C(20) C(22) 2.369(7) .
C(21) C(17) 2.397(7) .
C(21) C(18) 2.752(8) .
C(21) C(19) 2.366(8) .
C(21) C(34) 3.531(8) 2_656
C(22) S(1) 3.254(5) .
C(22) P(1) 2.745(5) .
C(22) C(18) 2.387(7) .
C(22) C(19) 2.742(7) .
C(22) C(20) 2.369(7) .
C(22) C(29) 3.291(6) .
C(23) Pt(1) 3.337(3) .
C(23) C(17) 2.897(6) .
C(23) C(18) 3.142(6) .
C(23) C(25) 2.407(7) .
C(23) C(26) 2.774(7) .
C(23) C(27) 2.402(7) .
C(23) C(29) 2.932(6) .
C(23) C(39) 3.515(6) .
C(24) P(1) 2.822(4) .
C(24) C(26) 2.382(8) .
C(24) C(27) 2.751(8) .
C(24) C(28) 2.390(7) .
C(24) C(29) 3.160(7) .
C(25) C(23) 2.407(7) .
C(25) C(27) 2.375(8) .
C(25) C(28) 2.758(7) .
C(26) C(23) 2.774(7) .
C(26) C(24) 2.382(8) .
C(26) C(28) 2.391(7) .
C(27) C(23) 2.402(7) .
C(27) C(24) 2.751(8) .
C(27) C(25) 2.375(8) .
C(28) Pt(1) 3.528(4) .
C(28) P(1) 2.764(5) .
C(28) C(17) 3.598(7) .
C(28) C(24) 2.390(7) .
C(28) C(25) 2.758(7) .
C(28) C(26) 2.391(7) .
C(29) Pt(1) 3.535(4) .
C(29) P(2) 3.440(4) .
C(29) C(9) 3.533(6) 4_455
C(29) C(10) 3.478(6) 4_455
C(29) C(17) 2.795(6) .
C(29) C(22) 3.291(6) .
C(29) C(23) 2.932(6) .
C(29) C(24) 3.160(7) .
C(29) C(31) 2.521(5) .
C(30) P(1) 2.871(4) .
C(30) P(2) 2.829(4) .
C(30) C(38) 3.202(5) .
C(31) Pt(1) 3.431(4) .
C(31) P(1) 3.362(4) .
C(31) C(29) 2.521(5) .
C(31) C(32) 2.808(5) .
C(31) C(37) 3.199(6) .
C(31) C(38) 2.767(6) .
C(31) C(43) 3.219(6) .
C(32) Pt(1) 3.427(4) .
C(32) S(2) 3.520(4) .
C(32) C(9) 3.396(6) .
C(32) C(31) 2.808(5) .
C(32) C(34) 2.411(6) .
C(32) C(35) 2.788(6) .
C(32) C(36) 2.421(7) .
C(32) C(38) 2.946(5) .
C(32) C(43) 3.328(6) .
C(33) P(2) 2.844(4) .
C(33) C(9) 3.312(7) .
C(33) C(13) 3.429(7) .
C(33) C(14) 3.112(7) .
C(33) C(16) 3.549(7) .
C(33) C(35) 2.404(7) .
C(33) C(36) 2.768(7) .
C(33) C(37) 2.381(7) .
C(33) C(38) 3.268(5) .
C(33) C(43) 3.284(6) .
C(34) C(13) 3.577(8) .
C(34) C(14) 3.416(7) .
C(34) C(16) 3.405(8) .
C(34) C(21) 3.531(8) 2_646
C(34) C(32) 2.411(6) .
C(34) C(36) 2.378(8) .
C(34) C(37) 2.742(7) .
C(35) C(16) 3.599(8) .
C(35) C(32) 2.788(6) .
C(35) C(33) 2.404(7) .
C(35) C(37) 2.378(6) .
C(36) C(7) 3.526(7) 1_556
C(36) C(32) 2.421(7) .
C(36) C(33) 2.768(7) .
C(36) C(34) 2.378(8) .
C(37) P(2) 2.740(4) .
C(37) C(31) 3.199(6) .
C(37) C(33) 2.381(7) .
C(37) C(34) 2.742(7) .
C(37) C(35) 2.378(6) .
C(38) Pt(1) 3.578(4) .
C(38) C(30) 3.202(5) .
C(38) C(31) 2.767(6) .
C(38) C(32) 2.946(5) .
C(38) C(33) 3.268(5) .
C(38) C(40) 2.411(6) .
C(38) C(41) 2.787(6) .
C(38) C(42) 2.419(6) .
C(39) P(2) 2.783(4) .
C(39) C(15) 3.356(7) .
C(39) C(23) 3.515(6) .
C(39) C(41) 2.399(7) .
C(39) C(42) 2.768(7) .
C(39) C(43) 2.391(7) .
C(40) C(38) 2.411(6) .
C(40) C(42) 2.389(8) .
C(40) C(43) 2.763(7) .
C(41) C(38) 2.787(6) .
C(41) C(39) 2.399(7) .
C(41) C(43) 2.397(7) .
C(42) C(12) 3.507(7) 3_756
C(42) C(38) 2.419(6) .
C(42) C(39) 2.768(7) .
C(42) C(40) 2.389(8) .
C(43) P(2) 2.814(4) .
C(43) C(31) 3.219(6) .
C(43) C(32) 3.328(6) .
C(43) C(33) 3.284(6) .
C(43) C(39) 2.391(7) .
C(43) C(40) 2.763(7) .
C(43) C(41) 2.397(7) .
Pt(1) H(9) 3.230 .
Pt(1) H(13) 3.146 .
Pt(1) H(15) 3.298 .
Pt(1) H(23) 3.558 .
Pt(1) H(28) 3.114 .
Pt(1) H(34) 3.484 .
Pt(1) H(39) 3.498 .
Pt(1) H(40) 3.218 .
S(1) H(4) 3.363 .
S(1) H(6) 2.599 .
S(1) H(7) 3.313 .
S(1) H(9) 2.690 .
S(1) H(23) 3.324 .
S(1) H(26) 3.424 2_655
S(1) H(28) 3.082 .
S(2) H(3) 3.463 3_766
S(2) H(9) 3.309 .
S(2) H(13) 3.391 .
S(2) H(15) 2.763 .
S(2) H(16) 3.308 .
S(2) H(18) 2.594 .
S(2) H(31) 3.049 4_555
P(1) H(19) 2.951 .
P(1) H(23) 2.797 .
P(1) H(24) 2.925 .
P(1) H(28) 2.836 .
P(1) H(29) 2.299 .
P(1) H(30) 2.297 .
P(1) H(32) 2.972 .
P(1) H(34) 3.447 .
P(1) H(40) 3.413 .
P(2) H(13) 3.492 .
P(2) H(32) 2.831 .
P(2) H(33) 2.320 .
P(2) H(34) 2.325 .
P(2) H(35) 2.970 .
P(2) H(39) 2.779 .
P(2) H(40) 2.856 .
P(2) H(44) 2.901 .
C(1) H(1) 3.270 .
C(1) H(3) 3.262 .
C(1) H(4) 2.948 .
C(1) H(5) 3.253 .
C(1) H(6) 2.607 .
C(1) H(7) 2.955 .
C(1) H(8) 3.250 .
C(1) H(9) 2.624 .
C(1) H(25) 2.943 2_655
C(1) H(26) 3.212 2_655
C(2) H(1) 2.029 .
C(2) H(1) 3.456 3_765
C(2) H(2) 3.250 .
C(2) H(4) 2.037 .
C(2) H(5) 2.029 .
C(2) H(6) 2.027 .
C(2) H(24) 3.525 4_555
C(2) H(25) 2.911 2_655
C(3) H(1) 3.370 3_765
C(3) H(2) 2.018 .
C(3) H(3) 3.237 .
C(3) H(4) 2.955 .
C(3) H(5) 2.583 .
C(3) H(5) 2.931 3_765
C(3) H(6) 3.221 .
C(3) H(24) 3.276 4_555
C(3) H(25) 2.979 2_655
C(3) H(31) 3.582 4_555
C(3) H(32) 3.390 4_555
C(4) H(1) 2.019 .
C(4) H(3) 2.026 .
C(4) H(5) 3.128 3_765
C(4) H(8) 2.783 3_766
C(4) H(25) 3.090 2_655
C(5) H(1) 3.237 .
C(5) H(2) 2.023 .
C(5) H(3) 3.095 3_766
C(5) H(7) 2.932 .
C(5) H(8) 2.583 .
C(5) H(8) 2.617 3_766
C(5) H(9) 3.234 .
C(5) H(16) 3.523 3_766
C(5) H(18) 3.129 3_766
C(5) H(25) 3.115 2_655
C(6) H(2) 3.266 .
C(6) H(3) 2.035 .
C(6) H(3) 3.138 3_766
C(6) H(7) 2.029 .
C(6) H(8) 2.027 .
C(6) H(8) 3.595 3_766
C(6) H(9) 2.030 .
C(6) H(25) 3.054 2_655
C(6) H(26) 2.940 2_655
C(7) H(1) 2.654 .
C(7) H(1) 3.283 3_765
C(7) H(15) 3.399 .
C(7) H(24) 3.109 4_555
C(7) H(37) 3.198 1_554
C(7) H(38) 2.774 1_554
C(8) H(2) 3.436 3_766
C(8) H(3) 2.644 .
C(8) H(3) 3.005 3_766
C(8) H(26) 2.927 2_655
C(8) H(33) 3.498 2_656
C(8) H(43) 3.299 2_656
C(8) H(44) 3.281 2_656
C(9) H(10) 3.272 .
C(9) H(12) 3.262 .
C(9) H(13) 2.972 .
C(9) H(14) 3.275 .
C(9) H(15) 2.631 .
C(9) H(16) 2.946 .
C(9) H(17) 3.251 .
C(9) H(18) 2.613 .
C(9) H(29) 2.997 4_555
C(9) H(30) 3.451 4_555
C(9) H(31) 3.044 4_555
C(9) H(35) 3.187 .
C(10) H(10) 2.033 .
C(10) H(11) 3.253 .
C(10) H(13) 2.036 .
C(10) H(14) 2.042 .
C(10) H(15) 2.026 .
C(10) H(29) 2.840 4_555
C(10) H(30) 3.282 4_555
C(10) H(35) 3.414 .
C(10) H(40) 3.528 .
C(11) H(11) 2.019 .
C(11) H(11) 3.298 3_756
C(11) H(12) 3.228 .
C(11) H(13) 2.952 .
C(11) H(14) 2.562 .
C(11) H(15) 3.200 .
C(11) H(23) 3.357 4_555
C(11) H(29) 3.036 4_555
C(11) H(35) 3.393 .
C(12) H(10) 2.015 .
C(12) H(11) 3.317 3_756
C(12) H(12) 2.021 .
C(12) H(23) 3.417 4_555
C(12) H(29) 3.277 4_555
C(12) H(35) 3.236 .
C(12) H(43) 3.451 3_756
C(13) H(10) 3.232 .
C(13) H(11) 2.022 .
C(13) H(16) 2.904 .
C(13) H(17) 2.577 .
C(13) H(18) 3.219 .
C(13) H(29) 3.291 4_555
C(13) H(34) 3.302 4_555
C(13) H(35) 3.129 .
C(13) H(36) 3.412 .
C(14) H(11) 3.265 .
C(14) H(12) 2.033 .
C(14) H(16) 2.010 .
C(14) H(17) 2.017 .
C(14) H(18) 2.010 .
C(14) H(29) 3.183 4_555
C(14) H(31) 3.138 4_555
C(14) H(34) 3.285 4_555
C(14) H(35) 3.094 .
C(15) H(4) 3.483 .
C(15) H(10) 2.633 .
C(15) H(21) 3.065 2_645
C(15) H(28) 3.572 .
C(15) H(29) 3.416 4_555
C(15) H(30) 3.213 4_555
C(15) H(40) 2.828 .
C(16) H(3) 3.154 3_766
C(16) H(12) 2.630 .
C(16) H(31) 3.214 4_555
C(16) H(33) 3.474 4_555
C(16) H(34) 3.428 4_555
C(17) H(19) 2.032 .
C(17) H(20) 3.257 .
C(17) H(22) 3.251 .
C(17) H(23) 2.031 .
C(17) H(28) 3.506 .
C(17) H(29) 2.814 .
C(17) H(30) 2.940 .
C(18) H(20) 2.038 .
C(18) H(21) 3.260 .
C(18) H(23) 3.243 .
C(18) H(28) 3.589 .
C(18) H(36) 3.246 4_454
C(18) H(41) 3.481 2_655
C(19) H(14) 3.585 2_655
C(19) H(19) 2.041 .
C(19) H(21) 2.031 .
C(19) H(21) 3.450 3_665
C(19) H(22) 3.224 .
C(19) H(36) 2.983 4_454
C(19) H(41) 3.073 2_655
C(20) H(14) 3.091 2_655
C(20) H(19) 3.260 .
C(20) H(20) 2.027 .
C(20) H(21) 3.348 3_665
C(20) H(22) 2.003 .
C(20) H(23) 3.224 .
C(20) H(36) 3.455 2_656
C(20) H(41) 3.531 2_655
C(21) H(10) 3.322 4_455
C(21) H(20) 3.220 .
C(21) H(21) 2.008 .
C(21) H(23) 2.020 .
C(21) H(36) 3.183 2_656
C(22) H(10) 3.401 4_455
C(22) H(19) 3.248 .
C(22) H(21) 3.226 .
C(22) H(22) 2.013 .
C(22) H(29) 2.885 .
C(22) H(30) 3.588 .
C(23) H(19) 2.678 .
C(23) H(24) 2.034 .
C(23) H(25) 3.262 .
C(23) H(27) 3.256 .
C(23) H(28) 2.031 .
C(23) H(30) 2.927 .
C(23) H(32) 3.267 .
C(23) H(40) 2.801 .
C(24) H(1) 3.225 4_455
C(24) H(4) 3.576 4_455
C(24) H(5) 3.486 4_455
C(24) H(19) 3.301 .
C(24) H(25) 2.027 .
C(24) H(26) 3.240 .
C(24) H(28) 3.250 .
C(24) H(30) 2.811 .
C(24) H(32) 3.078 .
C(24) H(40) 3.201 .
C(25) H(1) 3.310 4_455
C(25) H(5) 3.549 4_455
C(25) H(17) 3.520 4_454
C(25) H(24) 2.031 .
C(25) H(26) 2.018 .
C(25) H(27) 3.233 .
C(25) H(41) 3.519 .
C(26) H(7) 3.118 2_645
C(26) H(16) 3.528 4_454
C(26) H(17) 3.580 4_454
C(26) H(24) 3.239 .
C(26) H(25) 2.019 .
C(26) H(27) 2.024 .
C(26) H(28) 3.248 .
C(26) H(41) 3.568 .
C(27) H(25) 3.233 .
C(27) H(26) 2.021 .
C(27) H(28) 2.036 .
C(27) H(40) 3.349 .
C(28) H(13) 3.267 .
C(28) H(19) 3.019 .
C(28) H(24) 3.247 .
C(28) H(26) 3.248 .
C(28) H(27) 2.030 .
C(28) H(40) 2.897 .
C(29) H(15) 3.437 4_455
C(29) H(23) 3.115 .
C(29) H(24) 2.690 .
C(29) H(31) 2.045 .
C(29) H(32) 2.028 .
C(29) H(33) 3.307 .
C(29) H(34) 2.580 .
C(30) H(16) 3.222 4_455
C(30) H(24) 3.115 .
C(30) H(29) 2.012 .
C(30) H(30) 2.027 .
C(30) H(33) 2.031 .
C(30) H(34) 2.029 .
C(31) H(16) 2.970 4_455
C(31) H(29) 2.639 .
C(31) H(30) 3.319 .
C(31) H(31) 2.046 .
C(31) H(32) 2.032 .
C(31) H(39) 2.953 .
C(31) H(44) 3.103 .
C(32) H(18) 3.405 .
C(32) H(33) 2.843 .
C(32) H(34) 2.972 .
C(32) H(35) 2.030 .
C(32) H(36) 3.268 .
C(32) H(38) 3.275 .
C(32) H(39) 2.027 .
C(32) H(44) 2.943 .
C(33) H(17) 3.473 .
C(33) H(18) 3.403 .
C(33) H(22) 2.890 2_646
C(33) H(36) 2.046 .
C(33) H(37) 3.262 .
C(33) H(39) 3.235 .
C(33) H(44) 2.815 .
C(34) H(17) 2.967 .
C(34) H(18) 3.367 .
C(34) H(20) 3.499 4_556
C(34) H(21) 3.475 2_646
C(34) H(22) 2.698 2_646
C(34) H(27) 3.443 1_556
C(34) H(35) 2.047 .
C(34) H(37) 2.022 .
C(34) H(38) 3.237 .
C(35) H(4) 3.277 1_556
C(35) H(17) 3.106 .
C(35) H(18) 3.323 .
C(35) H(22) 3.594 2_646
C(35) H(27) 3.013 1_556
C(35) H(35) 3.260 .
C(35) H(36) 2.019 .
C(35) H(38) 2.024 .
C(35) H(39) 3.235 .
C(36) H(2) 3.404 3_766
C(36) H(4) 3.407 1_556
C(36) H(5) 3.318 1_556
C(36) H(6) 3.274 1_556
C(36) H(18) 3.272 .
C(36) H(27) 2.946 1_556
C(36) H(36) 3.232 .
C(36) H(37) 2.021 .
C(36) H(39) 2.028 .
C(36) H(42) 3.367 2_656
C(37) H(18) 3.293 .
C(37) H(27) 3.296 1_556
C(37) H(33) 3.291 .
C(37) H(34) 2.930 .
C(37) H(35) 3.243 .
C(37) H(37) 3.238 .
C(37) H(38) 2.031 .
C(37) H(42) 3.369 2_656
C(38) H(13) 3.137 .
C(38) H(32) 2.677 .
C(38) H(33) 2.840 .
C(38) H(35) 2.861 .
C(38) H(40) 2.024 .
C(38) H(41) 3.267 .
C(38) H(43) 3.277 .
C(38) H(44) 2.035 .
C(39) H(13) 2.489 .
C(39) H(32) 2.887 .
C(39) H(41) 2.043 .
C(39) H(42) 3.257 .
C(39) H(44) 3.246 .
C(40) H(13) 3.401 .
C(40) H(20) 3.297 2_645
C(40) H(32) 3.583 .
C(40) H(40) 2.043 .
C(40) H(42) 2.025 .
C(40) H(43) 3.245 .
C(41) H(2) 3.386 4_455
C(41) H(11) 3.404 3_756
C(41) H(12) 3.110 3_756
C(41) H(38) 3.512 2_646
C(41) H(39) 3.360 2_646
C(41) H(40) 3.257 .
C(41) H(41) 2.023 .
C(41) H(43) 2.028 .
C(41) H(44) 3.256 .
C(42) H(2) 3.497 4_455
C(42) H(7) 3.558 2_646
C(42) H(8) 3.578 2_646
C(42) H(9) 3.198 2_646
C(42) H(11) 2.927 3_756
C(42) H(12) 3.369 3_756
C(42) H(23) 3.473 2_646
C(42) H(39) 3.344 2_646
C(42) H(41) 3.244 .
C(42) H(42) 2.029 .
C(42) H(44) 2.042 .
C(43) H(7) 3.211 2_646
C(43) H(9) 3.485 2_646
C(43) H(11) 3.064 3_756
C(43) H(32) 3.232 .
C(43) H(33) 2.852 .
C(43) H(35) 2.793 .
C(43) H(40) 3.248 .
C(43) H(42) 3.256 .
C(43) H(43) 2.041 .
H(1) C(1) 3.270 .
H(1) C(2) 2.029 .
H(1) C(2) 3.456 3_765
H(1) C(3) 3.370 3_765
H(1) C(4) 2.019 .
H(1) C(5) 3.237 .
H(1) C(7) 2.654 .
H(1) C(7) 3.283 3_765
H(1) C(24) 3.225 4_555
H(1) C(25) 3.310 4_555
H(1) H(1) 3.115 3_765
H(1) H(2) 2.316 .
H(1) H(4) 3.037 .
H(1) H(5) 2.414 .
H(1) H(5) 2.624 3_765
H(1) H(6) 3.474 .
H(1) H(6) 3.432 3_765
H(1) H(24) 2.684 4_555
H(1) H(25) 3.493 2_655
H(1) H(25) 2.830 4_555
H(1) H(32) 3.216 4_555
H(2) C(2) 3.250 .
H(2) C(3) 2.018 .
H(2) C(5) 2.023 .
H(2) C(6) 3.266 .
H(2) C(8) 3.436 3_766
H(2) C(36) 3.404 3_766
H(2) C(41) 3.386 4_555
H(2) C(42) 3.497 4_555
H(2) H(1) 2.316 .
H(2) H(3) 2.324 .
H(2) H(5) 2.999 3_765
H(2) H(8) 2.661 3_766
H(2) H(9) 3.387 3_766
H(2) H(18) 3.531 3_766
H(2) H(38) 2.894 3_766
H(2) H(39) 3.538 3_766
H(2) H(42) 3.387 4_555
H(2) H(43) 3.577 4_555
H(3) S(2) 3.463 3_766
H(3) C(1) 3.262 .
H(3) C(3) 3.237 .
H(3) C(4) 2.026 .
H(3) C(5) 3.095 3_766
H(3) C(6) 2.035 .
H(3) C(6) 3.138 3_766
H(3) C(8) 2.644 .
H(3) C(8) 3.005 3_766
H(3) C(16) 3.154 3_766
H(3) H(2) 2.324 .
H(3) H(3) 2.901 3_766
H(3) H(7) 2.995 .
H(3) H(8) 2.411 .
H(3) H(8) 2.375 3_766
H(3) H(9) 3.481 .
H(3) H(9) 3.197 3_766
H(3) H(16) 2.974 3_766
H(3) H(18) 2.502 3_766
H(4) S(1) 3.363 .
H(4) C(1) 2.948 .
H(4) C(2) 2.037 .
H(4) C(3) 2.955 .
H(4) C(15) 3.483 .
H(4) C(24) 3.576 4_555
H(4) C(35) 3.277 1_554
H(4) C(36) 3.407 1_554
H(4) H(1) 3.037 .
H(4) H(5) 1.551 .
H(4) H(6) 1.551 .
H(4) H(15) 2.557 .
H(4) H(24) 2.713 4_555
H(4) H(28) 3.396 .
H(4) H(30) 2.941 4_555
H(4) H(37) 2.576 1_554
H(4) H(38) 2.852 1_554
H(5) C(1) 3.253 .
H(5) C(2) 2.029 .
H(5) C(3) 2.583 .
H(5) C(3) 2.931 3_765
H(5) C(4) 3.128 3_765
H(5) C(24) 3.486 4_555
H(5) C(25) 3.549 4_555
H(5) C(36) 3.318 1_554
H(5) H(1) 2.414 .
H(5) H(1) 2.624 3_765
H(5) H(2) 2.999 3_765
H(5) H(4) 1.551 .
H(5) H(6) 1.551 .
H(5) H(24) 2.836 4_555
H(5) H(25) 2.971 4_555
H(5) H(37) 3.171 1_554
H(5) H(38) 2.587 1_554
H(6) S(1) 2.599 .
H(6) C(1) 2.607 .
H(6) C(2) 2.027 .
H(6) C(3) 3.221 .
H(6) C(36) 3.274 1_554
H(6) H(1) 3.474 .
H(6) H(1) 3.432 3_765
H(6) H(4) 1.551 .
H(6) H(5) 1.551 .
H(6) H(15) 3.595 .
H(6) H(28) 2.941 .
H(6) H(37) 3.380 1_554
H(6) H(38) 2.425 1_554
H(6) H(41) 3.554 2_655
H(6) H(42) 3.437 2_655
H(7) S(1) 3.313 .
H(7) C(1) 2.955 .
H(7) C(5) 2.932 .
H(7) C(6) 2.029 .
H(7) C(26) 3.118 2_655
H(7) C(42) 3.558 2_656
H(7) C(43) 3.211 2_656
H(7) H(3) 2.995 .
H(7) H(8) 1.551 .
H(7) H(9) 1.551 .
H(7) H(16) 3.252 3_766
H(7) H(26) 2.229 2_655
H(7) H(33) 2.773 2_656
H(7) H(43) 3.346 2_656
H(7) H(44) 2.680 2_656
H(8) C(1) 3.250 .
H(8) C(4) 2.783 3_766
H(8) C(5) 2.583 .
H(8) C(5) 2.617 3_766
H(8) C(6) 2.027 .
H(8) C(6) 3.595 3_766
H(8) C(42) 3.578 2_656
H(8) H(2) 2.661 3_766
H(8) H(3) 2.411 .
H(8) H(3) 2.375 3_766
H(8) H(7) 1.551 .
H(8) H(9) 1.551 .
H(8) H(31) 3.379 2_656
H(8) H(33) 3.374 2_656
H(8) H(43) 3.412 2_656
H(8) H(44) 3.483 2_656
H(9) Pt(1) 3.230 .
H(9) S(1) 2.690 .
H(9) S(2) 3.309 .
H(9) C(1) 2.624 .
H(9) C(5) 3.234 .
H(9) C(6) 2.030 .
H(9) C(42) 3.198 2_656
H(9) C(43) 3.485 2_656
H(9) H(2) 3.387 3_766
H(9) H(3) 3.481 .
H(9) H(3) 3.197 3_766
H(9) H(7) 1.551 .
H(9) H(8) 1.551 .
H(9) H(23) 3.369 .
H(9) H(26) 3.389 2_655
H(9) H(43) 2.657 2_656
H(9) H(44) 3.202 2_656
H(10) C(9) 3.272 .
H(10) C(10) 2.033 .
H(10) C(12) 2.015 .
H(10) C(13) 3.232 .
H(10) C(15) 2.633 .
H(10) C(21) 3.322 4_555
H(10) C(22) 3.401 4_555
H(10) H(11) 2.316 .
H(10) H(11) 3.135 3_756
H(10) H(13) 3.002 .
H(10) H(14) 2.402 .
H(10) H(15) 3.461 .
H(10) H(20) 2.792 2_645
H(10) H(21) 3.529 2_645
H(10) H(22) 3.153 4_555
H(10) H(23) 3.295 4_555
H(10) H(29) 3.534 4_555
H(10) H(35) 3.478 3_756
H(10) H(36) 3.516 3_756
H(11) C(10) 3.253 .
H(11) C(11) 2.019 .
H(11) C(11) 3.298 3_756
H(11) C(12) 3.317 3_756
H(11) C(13) 2.022 .
H(11) C(14) 3.265 .
H(11) C(41) 3.404 3_756
H(11) C(42) 2.927 3_756
H(11) C(43) 3.064 3_756
H(11) H(10) 2.316 .
H(11) H(10) 3.135 3_756
H(11) H(11) 3.144 3_756
H(11) H(12) 2.317 .
H(11) H(23) 3.427 4_555
H(11) H(35) 2.956 3_756
H(11) H(43) 3.081 3_756
H(11) H(44) 3.309 3_756
H(12) C(9) 3.262 .
H(12) C(11) 3.228 .
H(12) C(12) 2.021 .
H(12) C(14) 2.033 .
H(12) C(16) 2.630 .
H(12) C(41) 3.110 3_756
H(12) C(42) 3.369 3_756
H(12) H(11) 2.317 .
H(12) H(16) 2.967 .
H(12) H(17) 2.410 .
H(12) H(18) 3.472 .
H(12) H(19) 3.312 4_556
H(12) H(20) 3.230 4_556
H(12) H(34) 3.315 4_555
H(12) H(36) 3.257 .
H(12) H(42) 2.915 3_756
H(12) H(43) 3.363 3_756
H(13) Pt(1) 3.146 .
H(13) S(2) 3.391 .
H(13) P(2) 3.492 .
H(13) C(9) 2.972 .
H(13) C(10) 2.036 .
H(13) C(11) 2.952 .
H(13) C(28) 3.267 .
H(13) C(38) 3.137 .
H(13) C(39) 2.489 .
H(13) C(40) 3.401 .
H(13) H(10) 3.002 .
H(13) H(14) 1.551 .
H(13) H(15) 1.551 .
H(13) H(21) 3.131 2_645
H(13) H(28) 3.099 .
H(13) H(40) 1.886 .
H(13) H(41) 3.546 .
H(14) C(9) 3.275 .
H(14) C(10) 2.042 .
H(14) C(11) 2.562 .
H(14) C(19) 3.585 2_645
H(14) C(20) 3.091 2_645
H(14) H(10) 2.402 .
H(14) H(13) 1.551 .
H(14) H(15) 1.551 .
H(14) H(20) 3.245 2_645
H(14) H(21) 2.241 2_645
H(14) H(29) 3.406 4_555
H(14) H(30) 3.214 4_555
H(14) H(37) 3.325 1_554
H(14) H(40) 3.266 .
H(15) Pt(1) 3.298 .
H(15) S(2) 2.763 .
H(15) C(7) 3.399 .
H(15) C(9) 2.631 .
H(15) C(10) 2.026 .
H(15) C(11) 3.200 .
H(15) C(29) 3.437 4_555
H(15) H(4) 2.557 .
H(15) H(6) 3.595 .
H(15) H(10) 3.461 .
H(15) H(13) 1.551 .
H(15) H(14) 1.551 .
H(15) H(21) 3.564 2_645
H(15) H(28) 3.198 .
H(15) H(29) 3.313 4_555
H(15) H(30) 2.729 4_555
H(15) H(37) 3.213 1_554
H(15) H(40) 3.337 .
H(16) S(2) 3.308 .
H(16) C(5) 3.523 3_766
H(16) C(9) 2.946 .
H(16) C(13) 2.904 .
H(16) C(14) 2.010 .
H(16) C(26) 3.528 4_556
H(16) C(30) 3.222 4_555
H(16) C(31) 2.970 4_555
H(16) H(3) 2.974 3_766
H(16) H(7) 3.252 3_766
H(16) H(12) 2.967 .
H(16) H(17) 1.551 .
H(16) H(18) 1.551 .
H(16) H(26) 3.409 4_556
H(16) H(31) 2.626 4_555
H(16) H(33) 2.569 4_555
H(16) H(34) 2.781 4_555
H(17) C(9) 3.251 .
H(17) C(13) 2.577 .
H(17) C(14) 2.017 .
H(17) C(25) 3.520 4_556
H(17) C(26) 3.580 4_556
H(17) C(33) 3.473 .
H(17) C(34) 2.967 .
H(17) C(35) 3.106 .
H(17) H(12) 2.410 .
H(17) H(16) 1.551 .
H(17) H(18) 1.551 .
H(17) H(19) 3.217 4_556
H(17) H(36) 3.098 .
H(17) H(37) 3.338 .
H(18) S(2) 2.594 .
H(18) C(5) 3.129 3_766
H(18) C(9) 2.613 .
H(18) C(13) 3.219 .
H(18) C(14) 2.010 .
H(18) C(32) 3.405 .
H(18) C(33) 3.403 .
H(18) C(34) 3.367 .
H(18) C(35) 3.323 .
H(18) C(36) 3.272 .
H(18) C(37) 3.293 .
H(18) H(2) 3.531 3_766
H(18) H(3) 2.502 3_766
H(18) H(12) 3.472 .
H(18) H(16) 1.551 .
H(18) H(17) 1.551 .
H(18) H(31) 3.466 4_555
H(19) P(1) 2.951 .
H(19) C(17) 2.032 .
H(19) C(19) 2.041 .
H(19) C(20) 3.260 .
H(19) C(22) 3.248 .
H(19) C(23) 2.678 .
H(19) C(24) 3.301 .
H(19) C(28) 3.019 .
H(19) H(12) 3.312 4_454
H(19) H(17) 3.217 4_454
H(19) H(20) 2.345 .
H(19) H(24) 3.594 .
H(19) H(28) 3.165 .
H(19) H(36) 3.036 4_454
H(19) H(37) 3.469 4_454
H(20) C(17) 3.257 .
H(20) C(18) 2.038 .
H(20) C(20) 2.027 .
H(20) C(21) 3.220 .
H(20) C(34) 3.499 4_454
H(20) C(40) 3.297 2_655
H(20) H(10) 2.792 2_655
H(20) H(12) 3.230 4_454
H(20) H(14) 3.245 2_655
H(20) H(19) 2.345 .
H(20) H(21) 2.328 .
H(20) H(36) 2.559 4_454
H(20) H(41) 3.006 2_655
H(21) C(15) 3.065 2_655
H(21) C(18) 3.260 .
H(21) C(19) 2.031 .
H(21) C(19) 3.450 3_665
H(21) C(20) 3.348 3_665
H(21) C(21) 2.008 .
H(21) C(22) 3.226 .
H(21) C(34) 3.475 2_656
H(21) H(10) 3.529 2_655
H(21) H(13) 3.131 2_655
H(21) H(14) 2.241 2_655
H(21) H(15) 3.564 2_655
H(21) H(20) 2.328 .
H(21) H(21) 3.431 3_665
H(21) H(22) 2.302 .
H(21) H(27) 3.535 2_655
H(21) H(36) 3.040 2_656
H(21) H(37) 3.501 2_656
H(22) C(17) 3.251 .
H(22) C(19) 3.224 .
H(22) C(20) 2.003 .
H(22) C(22) 2.013 .
H(22) C(33) 2.890 2_656
H(22) C(34) 2.698 2_656
H(22) C(35) 3.594 2_656
H(22) H(10) 3.153 4_455
H(22) H(21) 2.302 .
H(22) H(23) 2.313 .
H(22) H(27) 3.378 2_655
H(22) H(35) 2.837 2_656
H(22) H(36) 2.477 2_656
H(22) H(44) 2.994 2_656
H(23) Pt(1) 3.558 .
H(23) S(1) 3.324 .
H(23) P(1) 2.797 .
H(23) C(11) 3.357 4_455
H(23) C(12) 3.417 4_455
H(23) C(17) 2.031 .
H(23) C(18) 3.243 .
H(23) C(20) 3.224 .
H(23) C(21) 2.020 .
H(23) C(29) 3.115 .
H(23) C(42) 3.473 2_656
H(23) H(9) 3.369 .
H(23) H(10) 3.295 4_455
H(23) H(11) 3.427 4_455
H(23) H(22) 2.313 .
H(23) H(29) 2.542 .
H(23) H(43) 2.809 2_656
H(23) H(44) 3.175 2_656
H(24) P(1) 2.925 .
H(24) C(2) 3.525 4_455
H(24) C(3) 3.276 4_455
H(24) C(7) 3.109 4_455
H(24) C(23) 2.034 .
H(24) C(25) 2.031 .
H(24) C(26) 3.239 .
H(24) C(28) 3.247 .
H(24) C(29) 2.690 .
H(24) C(30) 3.115 .
H(24) H(1) 2.684 4_455
H(24) H(4) 2.713 4_455
H(24) H(5) 2.836 4_455
H(24) H(19) 3.594 .
H(24) H(25) 2.329 .
H(24) H(29) 3.573 .
H(24) H(30) 2.154 .
H(24) H(31) 3.483 .
H(24) H(32) 2.655 .
H(24) H(37) 3.392 4_454
H(25) C(1) 2.943 2_645
H(25) C(2) 2.911 2_645
H(25) C(3) 2.979 2_645
H(25) C(4) 3.090 2_645
H(25) C(5) 3.115 2_645
H(25) C(6) 3.054 2_645
H(25) C(23) 3.262 .
H(25) C(24) 2.027 .
H(25) C(26) 2.019 .
H(25) C(27) 3.233 .
H(25) H(1) 3.493 2_645
H(25) H(1) 2.830 4_455
H(25) H(5) 2.971 4_455
H(25) H(24) 2.329 .
H(25) H(26) 2.319 .
H(26) S(1) 3.424 2_645
H(26) C(1) 3.212 2_645
H(26) C(6) 2.940 2_645
H(26) C(8) 2.927 2_645
H(26) C(24) 3.240 .
H(26) C(25) 2.018 .
H(26) C(27) 2.021 .
H(26) C(28) 3.248 .
H(26) H(7) 2.229 2_645
H(26) H(9) 3.389 2_645
H(26) H(16) 3.409 4_454
H(26) H(25) 2.319 .
H(26) H(27) 2.322 .
H(26) H(33) 3.588 1_554
H(27) C(23) 3.256 .
H(27) C(25) 3.233 .
H(27) C(26) 2.024 .
H(27) C(28) 2.030 .
H(27) C(34) 3.443 1_554
H(27) C(35) 3.013 1_554
H(27) C(36) 2.946 1_554
H(27) C(37) 3.296 1_554
H(27) H(21) 3.535 2_645
H(27) H(22) 3.378 2_645
H(27) H(26) 2.322 .
H(27) H(28) 2.332 .
H(27) H(37) 3.307 1_554
H(27) H(38) 3.232 1_554
H(28) Pt(1) 3.114 .
H(28) S(1) 3.082 .
H(28) P(1) 2.836 .
H(28) C(15) 3.572 .
H(28) C(17) 3.506 .
H(28) C(18) 3.589 .
H(28) C(23) 2.031 .
H(28) C(24) 3.250 .
H(28) C(26) 3.248 .
H(28) C(27) 2.036 .
H(28) H(4) 3.396 .
H(28) H(6) 2.941 .
H(28) H(13) 3.099 .
H(28) H(15) 3.198 .
H(28) H(19) 3.165 .
H(28) H(27) 2.332 .
H(28) H(38) 3.380 1_554
H(28) H(40) 3.220 .
H(29) P(1) 2.299 .
H(29) C(9) 2.997 4_455
H(29) C(10) 2.840 4_455
H(29) C(11) 3.036 4_455
H(29) C(12) 3.277 4_455
H(29) C(13) 3.291 4_455
H(29) C(14) 3.183 4_455
H(29) C(15) 3.416 4_455
H(29) C(17) 2.814 .
H(29) C(22) 2.885 .
H(29) C(30) 2.012 .
H(29) C(31) 2.639 .
H(29) H(10) 3.534 4_455
H(29) H(14) 3.406 4_455
H(29) H(15) 3.313 4_455
H(29) H(23) 2.542 .
H(29) H(24) 3.573 .
H(29) H(30) 1.551 .
H(29) H(31) 2.328 .
H(29) H(32) 2.765 .
H(29) H(33) 3.416 .
H(29) H(34) 2.350 .
H(30) P(1) 2.297 .
H(30) C(9) 3.451 4_455
H(30) C(10) 3.282 4_455
H(30) C(15) 3.213 4_455
H(30) C(17) 2.940 .
H(30) C(22) 3.588 .
H(30) C(23) 2.927 .
H(30) C(24) 2.811 .
H(30) C(30) 2.027 .
H(30) C(31) 3.319 .
H(30) H(4) 2.941 4_455
H(30) H(14) 3.214 4_455
H(30) H(15) 2.729 4_455
H(30) H(24) 2.154 .
H(30) H(29) 1.551 .
H(30) H(31) 2.272 .
H(30) H(32) 2.333 .
H(30) H(34) 3.439 .
H(31) S(2) 3.049 4_455
H(31) C(3) 3.582 4_455
H(31) C(9) 3.044 4_455
H(31) C(14) 3.138 4_455
H(31) C(16) 3.214 4_455
H(31) C(29) 2.045 .
H(31) C(31) 2.046 .
H(31) H(8) 3.379 2_646
H(31) H(16) 2.626 4_455
H(31) H(18) 3.466 4_455
H(31) H(24) 3.483 .
H(31) H(29) 2.328 .
H(31) H(30) 2.272 .
H(31) H(32) 1.551 .
H(31) H(33) 2.228 .
H(31) H(34) 2.416 .
H(32) P(1) 2.972 .
H(32) P(2) 2.831 .
H(32) C(3) 3.390 4_455
H(32) C(23) 3.267 .
H(32) C(24) 3.078 .
H(32) C(29) 2.028 .
H(32) C(31) 2.032 .
H(32) C(38) 2.677 .
H(32) C(39) 2.887 .
H(32) C(40) 3.583 .
H(32) C(43) 3.232 .
H(32) H(1) 3.216 4_455
H(32) H(24) 2.655 .
H(32) H(29) 2.765 .
H(32) H(30) 2.333 .
H(32) H(31) 1.551 .
H(32) H(33) 2.407 .
H(32) H(34) 2.768 .
H(32) H(40) 3.089 .
H(33) P(2) 2.320 .
H(33) C(8) 3.498 2_646
H(33) C(16) 3.474 4_455
H(33) C(29) 3.307 .
H(33) C(30) 2.031 .
H(33) C(32) 2.843 .
H(33) C(37) 3.291 .
H(33) C(38) 2.840 .
H(33) C(43) 2.852 .
H(33) H(7) 2.773 2_646
H(33) H(8) 3.374 2_646
H(33) H(16) 2.569 4_455
H(33) H(26) 3.588 1_556
H(33) H(29) 3.416 .
H(33) H(31) 2.228 .
H(33) H(32) 2.407 .
H(33) H(34) 1.551 .
H(33) H(39) 3.244 .
H(33) H(44) 2.531 .
H(34) Pt(1) 3.484 .
H(34) P(1) 3.447 .
H(34) P(2) 2.325 .
H(34) C(13) 3.302 4_455
H(34) C(14) 3.285 4_455
H(34) C(16) 3.428 4_455
H(34) C(29) 2.580 .
H(34) C(30) 2.029 .
H(34) C(32) 2.972 .
H(34) C(37) 2.930 .
H(34) H(12) 3.315 4_455
H(34) H(16) 2.781 4_455
H(34) H(29) 2.350 .
H(34) H(30) 3.439 .
H(34) H(31) 2.416 .
H(34) H(32) 2.768 .
H(34) H(33) 1.551 .
H(34) H(39) 2.445 .
H(34) H(43) 3.491 2_656
H(35) P(2) 2.970 .
H(35) C(9) 3.187 .
H(35) C(10) 3.414 .
H(35) C(11) 3.393 .
H(35) C(12) 3.236 .
H(35) C(13) 3.129 .
H(35) C(14) 3.094 .
H(35) C(32) 2.030 .
H(35) C(34) 2.047 .
H(35) C(35) 3.260 .
H(35) C(37) 3.243 .
H(35) C(38) 2.861 .
H(35) C(43) 2.793 .
H(35) H(10) 3.478 3_756
H(35) H(11) 2.956 3_756
H(35) H(22) 2.837 2_646
H(35) H(36) 2.352 .
H(35) H(44) 2.499 .
H(36) C(13) 3.412 .
H(36) C(18) 3.246 4_556
H(36) C(19) 2.983 4_556
H(36) C(20) 3.455 2_646
H(36) C(21) 3.183 2_646
H(36) C(32) 3.268 .
H(36) C(33) 2.046 .
H(36) C(35) 2.019 .
H(36) C(36) 3.232 .
H(36) H(10) 3.516 3_756
H(36) H(12) 3.257 .
H(36) H(17) 3.098 .
H(36) H(19) 3.036 4_556
H(36) H(20) 2.559 4_556
H(36) H(21) 3.040 2_646
H(36) H(22) 2.477 2_646
H(36) H(35) 2.352 .
H(36) H(37) 2.315 .
H(37) C(7) 3.198 1_556
H(37) C(33) 3.262 .
H(37) C(34) 2.022 .
H(37) C(36) 2.021 .
H(37) C(37) 3.238 .
H(37) H(4) 2.576 1_556
H(37) H(5) 3.171 1_556
H(37) H(6) 3.380 1_556
H(37) H(14) 3.325 1_556
H(37) H(15) 3.213 1_556
H(37) H(17) 3.338 .
H(37) H(19) 3.469 4_556
H(37) H(21) 3.501 2_646
H(37) H(24) 3.392 4_556
H(37) H(27) 3.307 1_556
H(37) H(36) 2.315 .
H(37) H(38) 2.325 .
H(38) C(7) 2.774 1_556
H(38) C(32) 3.275 .
H(38) C(34) 3.237 .
H(38) C(35) 2.024 .
H(38) C(37) 2.031 .
H(38) C(41) 3.512 2_656
H(38) H(2) 2.894 3_766
H(38) H(4) 2.852 1_556
H(38) H(5) 2.587 1_556
H(38) H(6) 2.425 1_556
H(38) H(27) 3.232 1_556
H(38) H(28) 3.380 1_556
H(38) H(37) 2.325 .
H(38) H(39) 2.329 .
H(38) H(42) 2.759 2_656
H(39) Pt(1) 3.498 .
H(39) P(2) 2.779 .
H(39) C(31) 2.953 .
H(39) C(32) 2.027 .
H(39) C(33) 3.235 .
H(39) C(35) 3.235 .
H(39) C(36) 2.028 .
H(39) C(41) 3.360 2_656
H(39) C(42) 3.344 2_656
H(39) H(2) 3.538 3_766
H(39) H(33) 3.244 .
H(39) H(34) 2.445 .
H(39) H(38) 2.329 .
H(39) H(42) 2.760 2_656
H(39) H(43) 2.727 2_656
H(40) Pt(1) 3.218 .
H(40) P(1) 3.413 .
H(40) P(2) 2.856 .
H(40) C(10) 3.528 .
H(40) C(15) 2.828 .
H(40) C(23) 2.801 .
H(40) C(24) 3.201 .
H(40) C(27) 3.349 .
H(40) C(28) 2.897 .
H(40) C(38) 2.024 .
H(40) C(40) 2.043 .
H(40) C(41) 3.257 .
H(40) C(43) 3.248 .
H(40) H(13) 1.886 .
H(40) H(14) 3.266 .
H(40) H(15) 3.337 .
H(40) H(28) 3.220 .
H(40) H(32) 3.089 .
H(40) H(41) 2.348 .
H(41) C(18) 3.481 2_645
H(41) C(19) 3.073 2_645
H(41) C(20) 3.531 2_645
H(41) C(25) 3.519 .
H(41) C(26) 3.568 .
H(41) C(38) 3.267 .
H(41) C(39) 2.043 .
H(41) C(41) 2.023 .
H(41) C(42) 3.244 .
H(41) H(6) 3.554 2_645
H(41) H(13) 3.546 .
H(41) H(20) 3.006 2_645
H(41) H(40) 2.348 .
H(41) H(42) 2.321 .
H(42) C(36) 3.367 2_646
H(42) C(37) 3.369 2_646
H(42) C(39) 3.257 .
H(42) C(40) 2.025 .
H(42) C(42) 2.029 .
H(42) C(43) 3.256 .
H(42) H(2) 3.387 4_455
H(42) H(6) 3.437 2_645
H(42) H(12) 2.915 3_756
H(42) H(38) 2.759 2_646
H(42) H(39) 2.760 2_646
H(42) H(41) 2.321 .
H(42) H(43) 2.328 .
H(43) C(8) 3.299 2_646
H(43) C(12) 3.451 3_756
H(43) C(38) 3.277 .
H(43) C(40) 3.245 .
H(43) C(41) 2.028 .
H(43) C(43) 2.041 .
H(43) H(2) 3.577 4_455
H(43) H(7) 3.346 2_646
H(43) H(8) 3.412 2_646
H(43) H(9) 2.657 2_646
H(43) H(11) 3.081 3_756
H(43) H(12) 3.363 3_756
H(43) H(23) 2.809 2_646
H(43) H(34) 3.491 2_646
H(43) H(39) 2.727 2_646
H(43) H(42) 2.328 .
H(43) H(44) 2.348 .
H(44) P(2) 2.901 .
H(44) C(8) 3.281 2_646
H(44) C(31) 3.103 .
H(44) C(32) 2.943 .
H(44) C(33) 2.815 .
H(44) C(38) 2.035 .
H(44) C(39) 3.246 .
H(44) C(41) 3.256 .
H(44) C(42) 2.042 .
H(44) H(7) 2.680 2_646
H(44) H(8) 3.483 2_646
H(44) H(9) 3.202 2_646
H(44) H(11) 3.309 3_756
H(44) H(22) 2.994 2_646
H(44) H(23) 3.175 2_646
H(44) H(33) 2.531 .
H(44) H(35) 2.499 .
H(44) H(43) 2.348 .

loop_
_geom_torsion_atom_site_label_1
_geom_torsion_atom_site_label_2
_geom_torsion_atom_site_label_3
_geom_torsion_atom_site_label_4
_geom_torsion
S(1) Pt(1) S(2) C(9) -149.03(18)
S(2) Pt(1) S(1) C(1) -6.62(16)
S(1) Pt(1) P(1) C(17) -22.24(18)
S(1) Pt(1) P(1) C(23) 96.42(15)
S(1) Pt(1) P(1) C(29) -141.14(17)
P(1) Pt(1) S(1) C(1) 179.80(17)
S(1) Pt(1) P(2) C(31) 35.9(2)
S(1) Pt(1) P(2) C(32) -77.7(2)
S(1) Pt(1) P(2) C(38) 151.1(2)
P(2) Pt(1) S(1) C(1) 106.1(2)
S(2) Pt(1) P(1) C(17) -64.3(3)
S(2) Pt(1) P(1) C(23) 54.3(2)
S(2) Pt(1) P(1) C(29) 176.8(2)
P(1) Pt(1) S(2) C(9) -107.1(2)
S(2) Pt(1) P(2) C(31) 147.98(15)
S(2) Pt(1) P(2) C(32) 34.43(17)
S(2) Pt(1) P(2) C(38) -96.82(15)
P(2) Pt(1) S(2) C(9) 39.87(18)
P(1) Pt(1) P(2) C(31) -37.24(15)
P(1) Pt(1) P(2) C(32) -150.78(17)
P(1) Pt(1) P(2) C(38) 77.96(15)
P(2) Pt(1) P(1) C(17) 148.55(18)
P(2) Pt(1) P(1) C(23) -92.80(15)
P(2) Pt(1) P(1) C(29) 29.65(17)
Pt(1) S(1) C(1) C(2) 102.9(3)
Pt(1) S(1) C(1) C(6) -83.6(3)
Pt(1) S(2) C(9) C(10) 50.9(4)
Pt(1) S(2) C(9) C(14) -135.4(3)
Pt(1) P(1) C(17) C(18) 120.4(3)
Pt(1) P(1) C(17) C(22) -60.3(4)
Pt(1) P(1) C(23) C(24) 135.2(3)
Pt(1) P(1) C(23) C(28) -40.5(3)
Pt(1) P(1) C(29) C(30) -45.1(3)
C(17) P(1) C(23) C(24) -100.2(3)
C(17) P(1) C(23) C(28) 84.0(3)
C(23) P(1) C(17) C(18) 0.2(4)
C(23) P(1) C(17) C(22) 179.5(3)
C(17) P(1) C(29) C(30) -171.6(3)
C(29) P(1) C(17) C(18) -111.1(4)
C(29) P(1) C(17) C(22) 68.3(4)
C(23) P(1) C(29) C(30) 78.1(3)
C(29) P(1) C(23) C(24) 6.1(4)
C(29) P(1) C(23) C(28) -169.6(3)
Pt(1) P(2) C(31) C(30) 66.1(3)
Pt(1) P(2) C(32) C(33) -117.0(4)
Pt(1) P(2) C(32) C(37) 61.3(4)
Pt(1) P(2) C(38) C(39) -14.4(3)
Pt(1) P(2) C(38) C(43) 177.8(2)
C(31) P(2) C(32) C(33) 122.3(4)
C(31) P(2) C(32) C(37) -59.4(4)
C(32) P(2) C(31) C(30) -172.5(3)
C(31) P(2) C(38) C(39) 108.3(3)
C(31) P(2) C(38) C(43) -59.5(3)
C(38) P(2) C(31) C(30) -62.5(3)
C(32) P(2) C(38) C(39) -148.1(3)
C(32) P(2) C(38) C(43) 44.2(3)
C(38) P(2) C(32) C(33) 20.5(4)
C(38) P(2) C(32) C(37) -161.2(3)
S(1) C(1) C(2) C(3) 173.1(3)
S(1) C(1) C(2) C(7) -5.1(5)
S(1) C(1) C(6) C(5) -173.3(3)
S(1) C(1) C(6) C(8) 7.3(5)
C(2) C(1) C(6) C(5) 0.2(5)
C(2) C(1) C(6) C(8) -179.2(3)
C(6) C(1) C(2) C(3) -0.4(6)
C(6) C(1) C(2) C(7) -178.6(3)
C(1) C(2) C(3) C(4) 0.7(6)
C(7) C(2) C(3) C(4) 178.9(4)
C(2) C(3) C(4) C(5) -0.8(6)
C(3) C(4) C(5) C(6) 0.6(6)
C(4) C(5) C(6) C(1) -0.3(6)
C(4) C(5) C(6) C(8) 179.1(4)
S(2) C(9) C(10) C(11) -178.2(4)
S(2) C(9) C(10) C(15) 7.0(7)
S(2) C(9) C(14) C(13) -179.0(4)
S(2) C(9) C(14) C(16) 0.2(4)
C(10) C(9) C(14) C(13) -5.1(7)
C(10) C(9) C(14) C(16) 174.1(4)
C(14) C(9) C(10) C(11) 8.2(7)
C(14) C(9) C(10) C(15) -166.6(4)
C(9) C(10) C(11) C(12) -4.4(9)
C(15) C(10) C(11) C(12) 170.5(6)
C(10) C(11) C(12) C(13) -2.4(10)
C(11) C(12) C(13) C(14) 5.5(9)
C(12) C(13) C(14) C(9) -1.7(8)
C(12) C(13) C(14) C(16) 179.1(5)
P(1) C(17) C(18) C(19) -179.5(3)
P(1) C(17) C(22) C(21) 179.7(4)
C(18) C(17) C(22) C(21) -0.9(7)
C(22) C(17) C(18) C(19) 1.2(7)
C(17) C(18) C(19) C(20) -1.2(8)
C(18) C(19) C(20) C(21) 0.9(8)
C(19) C(20) C(21) C(22) -0.6(9)
C(20) C(21) C(22) C(17) 0.6(8)
P(1) C(23) C(24) C(25) -173.9(3)
P(1) C(23) C(28) C(27) 174.7(3)
C(24) C(23) C(28) C(27) -1.2(6)
C(28) C(23) C(24) C(25) 1.8(6)
C(23) C(24) C(25) C(26) -1.0(7)
C(24) C(25) C(26) C(27) -0.4(8)
C(25) C(26) C(27) C(28) 1.0(8)
C(26) C(27) C(28) C(23) -0.2(6)
P(1) C(29) C(30) C(31) 64.8(4)
C(29) C(30) C(31) P(2) -77.0(4)
P(2) C(32) C(33) C(34) -178.8(4)
P(2) C(32) C(37) C(36) 178.3(4)
C(33) C(32) C(37) C(36) -3.3(8)
C(37) C(32) C(33) C(34) 2.9(7)
C(32) C(33) C(34) C(35) -0.5(8)
C(33) C(34) C(35) C(36) -1.9(9)
C(34) C(35) C(36) C(37) 1.6(9)
C(35) C(36) C(37) C(32) 1.0(9)
P(2) C(38) C(39) C(40) -168.3(3)
P(2) C(38) C(43) C(42) 168.7(3)
C(39) C(38) C(43) C(42) 0.9(6)
C(43) C(38) C(39) C(40) -0.3(5)
C(38) C(39) C(40) C(41) -0.0(6)
C(39) C(40) C(41) C(42) -0.2(5)
C(40) C(41) C(42) C(43) 0.8(7)
C(41) C(42) C(43) C(38) -1.1(6)
